data_4317434
loop_
_publ_author_name
'M. F\'atima C. Guedes da Silva'
'Jo\~ao J. R. Fra\'usto da Silva'
'Armando J. L. Pombeiro'

_publ_section_title
;
 Activation of Organonitriles toward \b-Electrophilic Attack. Synthesis
 and Characterization of Methyleneamide (Azavinylidene) Complexes of
 Rhenium
;
_journal_name_full 'Inorganic Chemistry'
_journal_page_first 219
_journal_page_last 228
_journal_paper_doi 10.1021/ic010841m
_journal_volume 41
_journal_year 2002
_chemical_formula_sum 'C120 H110 B2 Cl6 F10 N2 P8 Re2'
_chemical_formula_weight 2624.58
_space_group_IT_number 2
_symmetry_cell_setting triclinic
_symmetry_space_group_name_Hall '-P 1'
_symmetry_space_group_name_H-M 'P -1'
_atom_sites_solution_hydrogens geom
_atom_sites_solution_primary direct
_atom_sites_solution_secondary difmap
_audit_creation_method SHELXL-97
_cell_angle_alpha 84.55(2)
_cell_angle_beta 74.64(2)
_cell_angle_gamma 65.82(2)
_cell_formula_units_Z 1
_cell_length_a 12.881(3)
_cell_length_b 14.767(3)
_cell_length_c 17.785(4)
_cell_measurement_temperature 293(2)
_cell_volume 2975.6(13)
_computing_structure_refinement 'SHELXL-97 (Sheldrick, 1997)'
_diffrn_ambient_temperature 293(2)
_diffrn_measured_fraction_theta_full 0.998
_diffrn_measured_fraction_theta_max 0.998
_diffrn_radiation_monochromator graphite
_diffrn_radiation_source 'fine-focus sealed tube'
_diffrn_radiation_type MoK\a
_diffrn_radiation_wavelength 0.71069
_diffrn_reflns_av_R_equivalents 0.0526
_diffrn_reflns_av_sigmaI/netI 0.0694
_diffrn_reflns_limit_h_max 0
_diffrn_reflns_limit_h_min -15
_diffrn_reflns_limit_k_max 16
_diffrn_reflns_limit_k_min -17
_diffrn_reflns_limit_l_max 20
_diffrn_reflns_limit_l_min -21
_diffrn_reflns_number 10951
_diffrn_reflns_theta_full 24.98
_diffrn_reflns_theta_max 24.98
_diffrn_reflns_theta_min 1.51
_exptl_absorpt_coefficient_mu 2.338
_exptl_crystal_density_diffrn 1.465
_exptl_crystal_density_method 'not measured'
_exptl_crystal_F_000 1316
_refine_diff_density_max 2.845
_refine_diff_density_min -2.058
_refine_diff_density_rms 0.195
_refine_ls_extinction_method none
_refine_ls_goodness_of_fit_ref 1.122
_refine_ls_hydrogen_treatment mixed
_refine_ls_matrix_type full
_refine_ls_number_parameters 760
_refine_ls_number_reflns 10440
_refine_ls_number_restraints 0
_refine_ls_restrained_S_all 1.122
_refine_ls_R_factor_all 0.0961
_refine_ls_R_factor_gt 0.0670
_refine_ls_shift/su_max 0.249
_refine_ls_shift/su_mean 0.035
_refine_ls_structure_factor_coef Fsqd
_refine_ls_weighting_details 'calc w=1/[\s^2^(Fo^2^)+(0.1050P)^2^+7.8504P] where P=(Fo^2^+2Fc^2^)/3'
_refine_ls_weighting_scheme calc
_refine_ls_wR_factor_gt 0.1677
_refine_ls_wR_factor_ref 0.1908
_reflns_number_gt 7889
_reflns_number_total 10440
_reflns_threshold_expression >2sigma(I)
_cod_data_source_file ic010841m.cif
_cod_data_source_block 2transb
_cod_original_cell_volume 2975.6(11)
_cod_database_code 4317434

loop_
_symmetry_equiv_pos_as_xyz
'x, y, z'
'-x, -y, -z'

loop_
_atom_site_label
_atom_site_type_symbol
_atom_site_fract_x
_atom_site_fract_y
_atom_site_fract_z
_atom_site_U_iso_or_equiv
_atom_site_adp_type
_atom_site_occupancy
_atom_site_symmetry_multiplicity
_atom_site_calc_flag
_atom_site_refinement_flags
_atom_site_disorder_assembly
_atom_site_disorder_group
Re Re 0.11565(3) 0.32853(3) 0.24533(2) 0.02763(15) Uani 1 1 d . . .
Cl Cl -0.0031(2) 0.50283(18) 0.28114(16) 0.0389(6) Uani 1 1 d . . .
P1 P -0.0175(2) 0.34337(18) 0.16166(14) 0.0287(5) Uani 1 1 d . . .
C111 C -0.1702(8) 0.4341(7) 0.1803(6) 0.034(2) Uani 1 1 d . . .
C112 C -0.2633(9) 0.4050(8) 0.1961(7) 0.046(3) Uani 1 1 d . . .
H112 H -0.2492 0.3379 0.1983 0.04(3) Uiso 1 1 calc R . .
C113 C -0.3799(10) 0.4778(11) 0.2089(9) 0.065(4) Uani 1 1 d . . .
H113 H -0.4428 0.4588 0.2222 0.08(4) Uiso 1 1 calc R . .
C114 C -0.3996(11) 0.5758(9) 0.2019(8) 0.057(3) Uani 1 1 d . . .
H114 H -0.4759 0.6235 0.2081 0.10(6) Uiso 1 1 calc R . .
C115 C -0.3058(10) 0.6046(8) 0.1854(8) 0.054(3) Uani 1 1 d . . .
H115 H -0.3200 0.6717 0.1824 0.03(3) Uiso 1 1 calc R . .
C116 C -0.1930(9) 0.5349(8) 0.1737(7) 0.042(3) Uani 1 1 d . . .
H116 H -0.1308 0.5549 0.1612 0.05(3) Uiso 1 1 calc R . .
C121 C -0.0294(8) 0.2290(7) 0.1457(6) 0.035(2) Uani 1 1 d . . .
C122 C 0.0017(11) 0.1873(9) 0.0725(7) 0.050(3) Uani 1 1 d . . .
H122 H 0.0342 0.2157 0.0288 0.08(5) Uiso 1 1 calc R . .
C123 C -0.0162(14) 0.1020(9) 0.0652(9) 0.069(4) Uani 1 1 d . . .
H123 H 0.0046 0.0734 0.0162 0.08(4) Uiso 1 1 calc R . .
C124 C -0.0643(13) 0.0592(10) 0.1296(10) 0.069(4) Uani 1 1 d . . .
H124 H -0.0782 0.0038 0.1232 0.04(3) Uiso 1 1 calc R . .
C125 C -0.0921(10) 0.0979(9) 0.2035(9) 0.057(3) Uani 1 1 d . . .
H125 H -0.1221 0.0677 0.2471 0.06(4) Uiso 1 1 calc R . .
C126 C -0.0746(9) 0.1816(7) 0.2110(7) 0.044(3) Uani 1 1 d . . .
H126 H -0.0930 0.2082 0.2605 0.01(2) Uiso 1 1 calc R . .
C11 C 0.0461(9) 0.3783(8) 0.0632(6) 0.037(2) Uani 1 1 d . . .
H11A H 0.0137 0.3625 0.0254 0.05(3) Uiso 1 1 calc R . .
H11B H 0.0259 0.4493 0.0620 0.05(4) Uiso 1 1 calc R . .
P2 P -0.0009(2) 0.2967(2) 0.36881(15) 0.0336(6) Uani 1 1 d . . .
C22 C 0.0061(10) 0.3709(10) 0.4434(6) 0.048(3) Uani 1 1 d . . .
H22A H -0.0380 0.4408 0.4356 0.11(6) Uiso 1 1 calc R . .
H22B H -0.0299 0.3536 0.4947 0.05(3) Uiso 1 1 calc R . .
C211 C -0.1580(9) 0.3298(9) 0.3902(6) 0.046(3) Uani 1 1 d . . .
C212 C -0.2051(10) 0.2594(10) 0.4177(7) 0.052(3) Uani 1 1 d . . .
H212 H -0.1569 0.1937 0.4243 0.02(2) Uiso 1 1 calc R . .
C213 C -0.3289(12) 0.2916(13) 0.4353(9) 0.072(4) Uani 1 1 d . . .
H213 H -0.3615 0.2455 0.4534 0.07(4) Uiso 1 1 calc R . .
C214 C -0.4006(11) 0.3859(12) 0.4270(8) 0.063(4) Uani 1 1 d . . .
H214 H -0.4814 0.4040 0.4393 0.08(5) Uiso 1 1 calc R . .
C215 C -0.3550(10) 0.4563(11) 0.4002(8) 0.065(4) Uani 1 1 d . . .
H215 H -0.4046 0.5219 0.3945 0.04(3) Uiso 1 1 calc R . .
C216 C -0.2342(10) 0.4278(9) 0.3819(7) 0.049(3) Uani 1 1 d . . .
H216 H -0.2033 0.4750 0.3637 0.11(6) Uiso 1 1 calc R . .
C221 C 0.0574(9) 0.1679(8) 0.4024(6) 0.040(3) Uani 1 1 d . . .
C222 C 0.0622(12) 0.1456(10) 0.4778(7) 0.054(3) Uani 1 1 d . . .
H222 H 0.0277 0.1965 0.5150 0.03(3) Uiso 1 1 calc R . .
C223 C 0.1171(15) 0.0487(12) 0.5007(10) 0.076(4) Uani 1 1 d . . .
H223 H 0.1237 0.0356 0.5518 0.10(5) Uiso 1 1 calc R . .
C224 C 0.1621(15) -0.0282(13) 0.4473(11) 0.089(5) Uani 1 1 d . . .
H224 H 0.1960 -0.0936 0.4624 0.13(7) Uiso 1 1 calc R . .
C225 C 0.1561(14) -0.0070(10) 0.3726(10) 0.072(4) Uani 1 1 d . . .
H225 H 0.1888 -0.0581 0.3357 0.18(10) Uiso 1 1 calc R . .
C226 C 0.1006(11) 0.0920(8) 0.3499(8) 0.052(3) Uani 1 1 d . . .
H226 H 0.0935 0.1054 0.2989 0.01(2) Uiso 1 1 calc R . .
P3 P 0.2204(2) 0.3477(2) 0.33739(16) 0.0347(6) Uani 1 1 d . . .
C33 C 0.1299(10) 0.3533(11) 0.4395(6) 0.051(3) Uani 1 1 d . . .
H33A H 0.1656 0.2913 0.4649 0.08(5) Uiso 1 1 calc R . .
H33B H 0.1300 0.4062 0.4679 0.10(6) Uiso 1 1 calc R . .
C311 C 0.2531(8) 0.4576(8) 0.3332(6) 0.032(2) Uani 1 1 d . . .
C312 C 0.2754(10) 0.4880(10) 0.3954(7) 0.053(3) Uani 1 1 d . . .
H312 H 0.2747 0.4514 0.4409 0.07(4) Uiso 1 1 calc R . .
C313 C 0.2995(11) 0.5739(11) 0.3923(9) 0.062(4) Uani 1 1 d . . .
H313 H 0.3139 0.5943 0.4350 0.09(5) Uiso 1 1 calc R . .
C315 C 0.2830(11) 0.5947(9) 0.2615(8) 0.055(3) Uani 1 1 d . . .
H315 H 0.2871 0.6301 0.2154 0.02(2) Uiso 1 1 calc R . .
C314 C 0.3011(12) 0.6260(10) 0.3244(9) 0.063(4) Uani 1 1 d . . .
H314 H 0.3147 0.6836 0.3213 0.11(6) Uiso 1 1 calc R . .
C316 C 0.2584(9) 0.5099(9) 0.2648(7) 0.047(3) Uani 1 1 d . . .
H316 H 0.2458 0.4894 0.2214 0.003(17) Uiso 1 1 calc R . .
C321 C 0.3584(10) 0.2455(8) 0.3417(7) 0.046(3) Uani 1 1 d . . .
C322 C 0.3597(14) 0.1536(10) 0.3662(10) 0.079(5) Uani 1 1 d . . .
H322 H 0.2888 0.1462 0.3828 0.04(3) Uiso 1 1 calc R . .
C323 C 0.4611(16) 0.0735(13) 0.3670(14) 0.107(7) Uani 1 1 d . . .
H323 H 0.4599 0.0119 0.3824 0.10(6) Uiso 1 1 calc R . .
C324 C 0.5668(18) 0.0851(15) 0.3445(14) 0.121(8) Uani 1 1 d . . .
H324 H 0.6363 0.0310 0.3463 0.08(4) Uiso 1 1 calc R . .
C325 C 0.5706(14) 0.1760(14) 0.3195(11) 0.087(5) Uani 1 1 d . . .
H325 H 0.6416 0.1832 0.3033 0.8(7) Uiso 1 1 calc R . .
C326 C 0.4624(11) 0.2577(12) 0.3195(8) 0.062(4) Uani 1 1 d . . .
H326 H 0.4619 0.3199 0.3043 0.11(7) Uiso 1 1 calc R . .
P4 P 0.2337(2) 0.35504(19) 0.11745(15) 0.0306(5) Uani 1 1 d . . .
C44 C 0.1767(9) 0.3237(8) 0.0425(6) 0.040(2) Uani 1 1 d . . .
H44A H 0.2103 0.3432 -0.0086 0.09(5) Uiso 1 1 calc R . .
H44B H 0.1977 0.2527 0.0414 0.06(4) Uiso 1 1 calc R . .
C421 C 0.3884(9) 0.2672(8) 0.0969(6) 0.042(3) Uani 1 1 d . . .
C422 C 0.4306(11) 0.1838(8) 0.0515(7) 0.052(3) Uani 1 1 d . . .
H422 H 0.3820 0.1738 0.0256 0.07(4) Uiso 1 1 calc R . .
C423 C 0.5441(13) 0.1143(12) 0.0436(10) 0.077(4) Uani 1 1 d . . .
H423 H 0.5709 0.0558 0.0153 0.11(6) Uiso 1 1 calc R . .
C424 C 0.6180(13) 0.1333(13) 0.0786(9) 0.077(5) Uani 1 1 d . . .
H424 H 0.6949 0.0872 0.0739 0.15(8) Uiso 1 1 calc R . .
C425 C 0.5778(12) 0.2191(13) 0.1198(9) 0.075(4) Uani 1 1 d . . .
H425 H 0.6282 0.2314 0.1424 0.07(4) Uiso 1 1 calc R . .
C426 C 0.4633(9) 0.2888(11) 0.1288(7) 0.052(3) Uani 1 1 d . . .
H426 H 0.4374 0.3483 0.1555 0.15(9) Uiso 1 1 calc R . .
C411 C 0.2394(9) 0.4730(8) 0.0791(6) 0.038(2) Uani 1 1 d . . .
C412 C 0.1412(10) 0.5621(9) 0.1043(7) 0.046(3) Uani 1 1 d . . .
H412 H 0.0749 0.5611 0.1408 0.08(5) Uiso 1 1 calc R . .
C413 C 0.1443(11) 0.6528(10) 0.0738(7) 0.050(3) Uani 1 1 d . . .
H413 H 0.0799 0.7121 0.0899 0.10(6) Uiso 1 1 calc R . .
C414 C 0.2431(13) 0.6535(11) 0.0199(8) 0.065(4) Uani 1 1 d . . .
H414 H 0.2457 0.7136 0.0010 0.08(4) Uiso 1 1 calc R . .
C415 C 0.3376(12) 0.5663(12) -0.0061(9) 0.077(5) Uani 1 1 d . . .
H415 H 0.4028 0.5675 -0.0437 0.08(5) Uiso 1 1 calc R . .
C416 C 0.3360(11) 0.4767(10) 0.0236(7) 0.051(3) Uani 1 1 d . . .
H416 H 0.4008 0.4180 0.0061 0.07(4) Uiso 1 1 calc R . .
N1 N 0.2212(7) 0.2000(6) 0.2231(5) 0.0320(18) Uani 1 1 d . . .
C1 C 0.3109(10) 0.1215(8) 0.2084(7) 0.044(3) Uani 1 1 d . . .
H1 H 0.3796 0.1237 0.2141 0.08(5) Uiso 1 1 calc R . .
C1A C 0.3214(9) 0.0238(8) 0.1825(7) 0.042(3) Uani 1 1 d . . .
C1B C 0.4252(11) -0.0564(8) 0.1782(8) 0.056(3) Uani 1 1 d . . .
H1B H 0.4864 -0.0472 0.1899 0.04(3) Uiso 1 1 calc R . .
C1C C 0.4438(12) -0.1505(9) 0.1572(10) 0.071(4) Uani 1 1 d . . .
H1C H 0.5137 -0.2050 0.1574 0.02(2) Uiso 1 1 calc R . .
C1D C 0.3525(13) -0.1591(9) 0.1360(9) 0.064(4) Uani 1 1 d . . .
C1E C 0.2472(12) -0.0816(10) 0.1372(8) 0.062(4) Uani 1 1 d . . .
H1E H 0.1873 -0.0906 0.1234 0.07(4) Uiso 1 1 calc R . .
C1F C 0.2332(10) 0.0101(9) 0.1594(7) 0.055(3) Uani 1 1 d . . .
H1F H 0.1633 0.0645 0.1591 0.005(18) Uiso 1 1 calc R . .
F1D F 0.3691(10) -0.2524(6) 0.1156(7) 0.104(3) Uani 1 1 d . . .
B1 B 0.7800(9) 0.8378(8) 0.1342(7) 0.029(2) Uani 1 1 d . . .
F1 F 0.8535(10) 0.7380(7) 0.1225(8) 0.122(4) Uani 1 1 d . . .
F2 F 0.7213(10) 0.8616(9) 0.0782(7) 0.133(5) Uani 1 1 d . . .
F3 F 0.7055(12) 0.8494(11) 0.2042(7) 0.157(6) Uani 1 1 d . . .
F4 F 0.8512(13) 0.8838(10) 0.1191(9) 0.160(6) Uani 1 1 d . . .
C1S C 0.6028(18) 0.758(2) 0.3672(13) 0.052(6) Uani 0.50 1 d P . .
H1SA H 0.6258 0.8111 0.3439 0.00(4) Uiso 0.50 1 calc PR . .
H1SB H 0.6582 0.6971 0.3388 0.00(4) Uiso 0.50 1 calc PR . .
Cl1S Cl 0.4714(6) 0.7815(7) 0.3564(4) 0.075(2) Uani 0.50 1 d P . .
Cl2S Cl 0.6131(8) 0.7458(11) 0.4603(4) 0.128(5) Uani 0.50 1 d P . .
C2S C 0.9688(19) 0.7601(18) 0.2794(12) 0.042(5) Uani 0.50 1 d P . .
H2SA H 0.9278 0.7765 0.2382 0.08(9) Uiso 0.50 1 calc PR . .
H2SA H 1.0279 0.6928 0.2696 0.07(8) Uiso 0.50 1 calc PR . .
Cl3S Cl 1.0388(6) 0.8397(5) 0.2743(5) 0.076(2) Uani 0.50 1 d P . .
Cl4S Cl 0.8720(7) 0.7635(7) 0.3651(4) 0.082(3) Uani 0.50 1 d P . .

loop_
_atom_site_aniso_label
_atom_site_aniso_U_11
_atom_site_aniso_U_22
_atom_site_aniso_U_33
_atom_site_aniso_U_23
_atom_site_aniso_U_13
_atom_site_aniso_U_12
Re 0.0259(2) 0.0313(2) 0.0325(2) 0.00186(15) -0.00733(15) -0.01845(16)
Cl 0.0379(13) 0.0353(13) 0.0470(15) -0.0014(11) -0.0088(11) -0.0188(11)
P1 0.0303(12) 0.0316(13) 0.0321(13) 0.0045(10) -0.0114(10) -0.0188(11)
C111 0.025(5) 0.034(5) 0.043(6) 0.007(4) -0.018(4) -0.007(4)
C112 0.028(5) 0.036(6) 0.076(8) 0.000(5) -0.016(5) -0.014(5)
C113 0.027(6) 0.088(10) 0.088(10) 0.016(8) -0.014(6) -0.035(6)
C114 0.046(7) 0.039(6) 0.083(10) 0.013(6) -0.023(6) -0.013(6)
C115 0.040(6) 0.035(6) 0.085(10) 0.011(6) -0.009(6) -0.018(5)
C116 0.036(6) 0.036(6) 0.060(7) 0.015(5) -0.015(5) -0.023(5)
C121 0.031(5) 0.038(5) 0.038(6) 0.009(4) -0.009(4) -0.017(4)
C122 0.065(8) 0.053(7) 0.048(7) -0.003(6) -0.017(6) -0.037(6)
C123 0.108(12) 0.049(7) 0.073(10) -0.024(7) -0.028(9) -0.045(8)
C124 0.085(10) 0.043(7) 0.099(12) -0.011(8) -0.028(9) -0.038(7)
C125 0.039(6) 0.043(7) 0.100(11) 0.008(7) -0.015(7) -0.030(6)
C126 0.037(6) 0.032(5) 0.061(8) -0.007(5) -0.015(5) -0.010(5)
C11 0.046(6) 0.052(6) 0.029(5) 0.012(5) -0.021(5) -0.029(5)
P2 0.0326(13) 0.0427(15) 0.0310(14) 0.0058(11) -0.0065(11) -0.0224(12)
C22 0.059(7) 0.068(8) 0.034(6) 0.012(5) -0.016(5) -0.043(7)
C211 0.037(6) 0.065(8) 0.036(6) -0.001(5) -0.003(5) -0.025(6)
C212 0.048(7) 0.058(8) 0.060(8) 0.005(6) -0.010(6) -0.034(6)
C213 0.062(9) 0.103(12) 0.085(11) 0.002(9) -0.013(8) -0.070(9)
C214 0.039(7) 0.101(12) 0.052(8) 0.005(8) -0.010(6) -0.031(8)
C215 0.030(6) 0.070(9) 0.067(9) 0.004(7) -0.003(6) 0.001(6)
C216 0.036(6) 0.062(8) 0.051(7) 0.002(6) -0.010(5) -0.021(6)
C221 0.038(6) 0.042(6) 0.051(7) 0.025(5) -0.014(5) -0.031(5)
C222 0.072(8) 0.056(7) 0.048(7) 0.028(6) -0.027(6) -0.037(7)
C223 0.099(12) 0.074(10) 0.068(10) 0.040(8) -0.035(9) -0.048(9)
C224 0.087(12) 0.070(11) 0.103(14) 0.047(10) -0.029(10) -0.033(9)
C225 0.085(10) 0.043(7) 0.076(10) 0.020(7) -0.010(8) -0.023(7)
C226 0.061(8) 0.045(7) 0.054(8) 0.014(6) -0.014(6) -0.027(6)
P3 0.0329(13) 0.0455(15) 0.0363(14) 0.0046(12) -0.0137(11) -0.0240(12)
C33 0.056(7) 0.083(9) 0.035(6) 0.006(6) -0.013(5) -0.049(7)
C311 0.028(5) 0.047(6) 0.032(5) 0.003(4) -0.015(4) -0.022(4)
C312 0.052(7) 0.082(9) 0.046(7) 0.001(6) -0.019(6) -0.044(7)
C313 0.054(8) 0.082(9) 0.073(9) -0.020(8) -0.012(7) -0.049(7)
C315 0.056(7) 0.065(8) 0.071(9) 0.019(7) -0.029(6) -0.044(7)
C314 0.064(8) 0.060(8) 0.088(11) -0.009(8) -0.018(7) -0.045(7)
C316 0.044(6) 0.064(7) 0.046(7) 0.001(6) -0.016(5) -0.032(6)
C321 0.049(6) 0.048(6) 0.053(7) 0.010(5) -0.025(6) -0.025(5)
C322 0.070(10) 0.056(9) 0.115(14) 0.017(9) -0.053(9) -0.015(8)
C323 0.098(13) 0.061(10) 0.20(2) 0.022(12) -0.096(15) -0.034(10)
C324 0.098(15) 0.078(13) 0.17(2) -0.016(14) -0.083(15) 0.016(12)
C325 0.058(9) 0.096(13) 0.099(13) 0.008(10) -0.033(9) -0.016(9)
C326 0.046(7) 0.088(11) 0.061(8) 0.002(7) -0.018(6) -0.033(7)
P4 0.0289(12) 0.0365(13) 0.0319(13) 0.0013(11) -0.0043(10) -0.0208(11)
C44 0.041(6) 0.047(6) 0.040(6) 0.001(5) -0.008(5) -0.028(5)
C421 0.034(5) 0.044(6) 0.044(6) 0.002(5) 0.004(5) -0.020(5)
C422 0.046(7) 0.044(7) 0.055(7) -0.009(6) -0.004(6) -0.010(6)
C423 0.063(9) 0.063(9) 0.088(11) -0.003(8) 0.007(8) -0.025(8)
C424 0.045(8) 0.087(11) 0.063(9) 0.005(8) 0.011(7) -0.007(8)
C425 0.048(8) 0.111(13) 0.085(11) 0.023(10) -0.022(8) -0.052(9)
C426 0.032(6) 0.083(9) 0.047(7) 0.014(7) -0.007(5) -0.034(6)
C411 0.048(6) 0.046(6) 0.028(5) 0.007(4) -0.006(5) -0.030(5)
C412 0.056(7) 0.059(7) 0.043(6) 0.017(5) -0.019(6) -0.041(6)
C413 0.053(7) 0.064(8) 0.050(7) 0.006(6) -0.015(6) -0.040(7)
C414 0.081(10) 0.073(9) 0.065(9) 0.030(7) -0.025(8) -0.056(8)
C415 0.048(8) 0.105(12) 0.090(11) 0.031(9) -0.005(7) -0.055(9)
C416 0.059(7) 0.060(8) 0.045(7) 0.015(6) -0.004(6) -0.042(7)
N1 0.025(4) 0.042(5) 0.033(4) 0.003(4) -0.004(3) -0.020(4)
C1 0.038(6) 0.042(6) 0.052(7) 0.001(5) -0.007(5) -0.018(5)
C1A 0.041(6) 0.038(6) 0.051(7) 0.012(5) -0.013(5) -0.021(5)
C1B 0.050(7) 0.034(6) 0.083(10) -0.002(6) -0.028(7) -0.008(5)
C1C 0.057(8) 0.031(6) 0.114(13) 0.005(7) -0.031(8) -0.002(6)
C1D 0.081(10) 0.038(7) 0.075(10) 0.010(6) -0.025(8) -0.023(7)
C1E 0.056(8) 0.063(9) 0.071(9) -0.006(7) -0.007(7) -0.032(7)
C1F 0.039(6) 0.050(7) 0.062(8) -0.011(6) 0.003(6) -0.011(6)
F1D 0.127(8) 0.054(5) 0.144(9) -0.010(5) -0.037(7) -0.044(5)
B1 0.030(5) 0.028(5) 0.035(6) 0.005(5) -0.006(5) -0.019(5)
F1 0.104(8) 0.064(6) 0.189(12) 0.001(7) -0.033(8) -0.027(6)
F2 0.104(8) 0.143(10) 0.136(10) -0.044(8) -0.066(8) -0.001(7)
F3 0.138(11) 0.179(13) 0.103(9) 0.023(9) -0.007(8) -0.032(10)
F4 0.171(12) 0.139(10) 0.228(16) 0.009(10) -0.031(11) -0.131(10)
C1S 0.033(12) 0.10(2) 0.039(13) 0.011(13) -0.018(10) -0.036(13)
Cl1S 0.057(4) 0.127(7) 0.052(4) 0.002(4) -0.028(3) -0.039(4)
Cl2S 0.100(6) 0.311(16) 0.034(4) 0.049(6) -0.035(4) -0.140(9)
C2S 0.044(12) 0.061(15) 0.027(11) 0.005(10) -0.005(9) -0.031(12)
Cl3S 0.065(4) 0.040(3) 0.126(7) 0.015(4) -0.011(4) -0.035(3)
Cl4S 0.100(5) 0.152(8) 0.032(3) -0.009(4) 0.001(3) -0.098(6)

loop_
_atom_type_symbol
_atom_type_description
_atom_type_scat_dispersion_real
_atom_type_scat_dispersion_imag
_atom_type_scat_source
H H 0.0000 0.0000 'International Tables Vol C Tables 4.2.6.8 and 6.1.1.4'
C C 0.0033 0.0016 'International Tables Vol C Tables 4.2.6.8 and 6.1.1.4'
N N 0.0061 0.0033 'International Tables Vol C Tables 4.2.6.8 and 6.1.1.4'
B B 0.0013 0.0007 'International Tables Vol C Tables 4.2.6.8 and 6.1.1.4'
F F 0.0171 0.0103 'International Tables Vol C Tables 4.2.6.8 and 6.1.1.4'
P P 0.1023 0.0942 'International Tables Vol C Tables 4.2.6.8 and 6.1.1.4'
Cl Cl 0.1484 0.1585 'International Tables Vol C Tables 4.2.6.8 and 6.1.1.4'
Re Re -1.0185 7.2310 'International Tables Vol C Tables 4.2.6.8 and 6.1.1.4'

loop_
_geom_angle_atom_site_label_1
_geom_angle_atom_site_label_2
_geom_angle_atom_site_label_3
_geom_angle
_geom_angle_site_symmetry_1
_geom_angle_site_symmetry_3
_geom_angle_publ_flag
N1 Re P2 97.0(2) . . ?
N1 Re Cl 171.8(2) . . ?
P2 Re Cl 84.58(9) . . ?
N1 Re P4 81.4(2) . . ?
P2 Re P4 177.62(9) . . ?
Cl Re P4 97.26(9) . . ?
N1 Re P3 91.2(3) . . ?
P2 Re P3 79.29(9) . . ?
Cl Re P3 81.09(9) . . ?
P4 Re P3 102.44(9) . . ?
N1 Re P1 100.1(3) . . ?
P2 Re P1 98.47(9) . . ?
Cl Re P1 87.57(9) . . ?
P4 Re P1 80.14(8) . . ?
P3 Re P1 168.60(8) . . ?
C121 P1 C111 102.8(5) . . ?
C121 P1 C11 104.2(5) . . ?
C111 P1 C11 101.8(5) . . ?
C121 P1 Re 115.1(3) . . ?
C111 P1 Re 123.3(3) . . ?
C11 P1 Re 107.5(3) . . ?
C116 C111 C112 119.2(9) . . ?
C116 C111 P1 119.0(8) . . ?
C112 C111 P1 121.7(8) . . ?
C111 C112 C113 119.7(10) . . ?
C114 C113 C112 119.9(11) . . ?
C113 C114 C115 120.1(11) . . ?
C116 C115 C114 120.4(11) . . ?
C115 C116 C111 120.6(10) . . ?
C122 C121 C126 118.8(10) . . ?
C122 C121 P1 122.9(8) . . ?
C126 C121 P1 118.3(8) . . ?
C123 C122 C121 118.9(12) . . ?
C124 C123 C122 121.1(12) . . ?
C125 C124 C123 120.8(11) . . ?
C126 C125 C124 118.4(13) . . ?
C125 C126 C121 122.0(12) . . ?
C44 C11 P1 110.1(7) . . ?
C211 P2 C22 100.9(5) . . ?
C211 P2 C221 103.5(5) . . ?
C22 P2 C221 104.6(6) . . ?
C211 P2 Re 124.3(4) . . ?
C22 P2 Re 106.4(4) . . ?
C221 P2 Re 114.8(4) . . ?
C33 C22 P2 111.2(9) . . ?
C212 C211 C216 119.0(11) . . ?
C212 C211 P2 121.0(9) . . ?
C216 C211 P2 120.0(9) . . ?
C211 C212 C213 117.8(12) . . ?
C214 C213 C212 122.5(13) . . ?
C213 C214 C215 120.3(12) . . ?
C214 C215 C216 119.1(13) . . ?
C215 C216 C211 121.4(12) . . ?
C222 C221 C226 118.5(11) . . ?
C222 C221 P2 122.4(10) . . ?
C226 C221 P2 119.1(9) . . ?
C221 C222 C223 121.7(14) . . ?
C224 C223 C222 119.8(15) . . ?
C225 C224 C223 119.0(15) . . ?
C224 C225 C226 120.7(16) . . ?
C221 C226 C225 120.2(13) . . ?
C321 P3 C311 103.8(5) . . ?
C321 P3 C33 102.0(6) . . ?
C311 P3 C33 102.7(5) . . ?
C321 P3 Re 116.9(4) . . ?
C311 P3 Re 119.9(3) . . ?
C33 P3 Re 109.4(4) . . ?
C22 C33 P3 112.9(8) . . ?
C312 C311 C316 119.1(10) . . ?
C312 C311 P3 121.9(9) . . ?
C316 C311 P3 119.1(8) . . ?
C311 C312 C313 121.8(12) . . ?
C314 C313 C312 117.9(12) . . ?
C314 C315 C316 121.2(13) . . ?
C315 C314 C313 120.9(12) . . ?
C311 C316 C315 119.1(11) . . ?
C326 C321 C322 119.3(13) . . ?
C326 C321 P3 120.9(10) . . ?
C322 C321 P3 119.8(10) . . ?
C323 C322 C321 122.2(17) . . ?
C322 C323 C324 119.0(18) . . ?
C325 C324 C323 121.3(16) . . ?
C324 C325 C326 117.8(17) . . ?
C321 C326 C325 120.5(16) . . ?
C421 P4 C411 104.2(5) . . ?
C421 P4 C44 103.8(5) . . ?
C411 P4 C44 99.7(5) . . ?
C421 P4 Re 113.1(4) . . ?
C411 P4 Re 126.9(3) . . ?
C44 P4 Re 106.2(3) . . ?
C11 C44 P4 107.8(7) . . ?
C422 C421 C426 120.2(11) . . ?
C422 C421 P4 122.4(9) . . ?
C426 C421 P4 117.4(9) . . ?
C421 C422 C423 120.9(14) . . ?
C422 C423 C424 118.9(15) . . ?
C425 C424 C423 120.0(14) . . ?
C424 C425 C426 121.5(15) . . ?
C421 C426 C425 118.2(14) . . ?
C416 C411 C412 119.0(10) . . ?
C416 C411 P4 121.8(9) . . ?
C412 C411 P4 119.1(8) . . ?
C411 C412 C413 119.3(11) . . ?
C414 C413 C412 119.9(13) . . ?
C413 C414 C415 120.7(12) . . ?
C414 C415 C416 120.1(12) . . ?
C415 C416 C411 121.0(12) . . ?
C1 N1 Re 165.7(8) . . ?
N1 C1 C1A 127.6(11) . . ?
C1B C1A C1F 117.6(11) . . ?
C1B C1A C1 118.2(10) . . ?
C1F C1A C1 124.2(10) . . ?
C1A C1B C1C 123.3(13) . . ?
C1D C1C C1B 116.1(12) . . ?
F1D C1D C1C 116.9(12) . . ?
F1D C1D C1E 119.3(14) . . ?
C1C C1D C1E 123.7(13) . . ?
C1F C1E C1D 117.6(13) . . ?
C1E C1F C1A 121.6(12) . . ?
F4 B1 F3 119.3(13) . . ?
F4 B1 F2 107.3(12) . . ?
F3 B1 F2 110.2(12) . . ?
F4 B1 F1 104.7(11) . . ?
F3 B1 F1 108.5(11) . . ?
F2 B1 F1 105.9(11) . . ?
Cl1S C1S Cl2S 114.7(13) . . ?
Cl4S C2S Cl3S 114.6(13) . . ?

loop_
_geom_bond_atom_site_label_1
_geom_bond_atom_site_label_2
_geom_bond_distance
_geom_bond_site_symmetry_2
_geom_bond_publ_flag
Re N1 1.830(8) . ?
Re P2 2.436(3) . ?
Re Cl 2.437(3) . ?
Re P4 2.475(3) . ?
Re P3 2.480(3) . ?
Re P1 2.488(2) . ?
P1 C121 1.813(10) . ?
P1 C111 1.831(9) . ?
P1 C11 1.849(10) . ?
C111 C116 1.394(14) . ?
C111 C112 1.386(14) . ?
C112 C113 1.416(16) . ?
C113 C114 1.362(18) . ?
C114 C115 1.391(17) . ?
C115 C116 1.368(15) . ?
C121 C122 1.381(15) . ?
C121 C126 1.413(15) . ?
C122 C123 1.394(16) . ?
C123 C124 1.38(2) . ?
C124 C125 1.38(2) . ?
C125 C126 1.369(15) . ?
C11 C44 1.494(14) . ?
P2 C211 1.816(11) . ?
P2 C22 1.841(11) . ?
P2 C221 1.841(10) . ?
C22 C33 1.491(16) . ?
C211 C212 1.396(16) . ?
C211 C216 1.398(17) . ?
C212 C213 1.417(17) . ?
C213 C214 1.34(2) . ?
C214 C215 1.38(2) . ?
C215 C216 1.387(16) . ?
C221 C222 1.361(16) . ?
C221 C226 1.361(16) . ?
C222 C223 1.387(18) . ?
C223 C224 1.38(2) . ?
C224 C225 1.35(2) . ?
C225 C226 1.413(17) . ?
P3 C321 1.816(12) . ?
P3 C311 1.826(10) . ?
P3 C33 1.868(11) . ?
C311 C312 1.371(14) . ?
C311 C316 1.380(15) . ?
C312 C313 1.417(17) . ?
C313 C314 1.37(2) . ?
C315 C314 1.357(18) . ?
C315 C316 1.405(16) . ?
C321 C326 1.373(17) . ?
C321 C322 1.380(18) . ?
C322 C323 1.36(2) . ?
C323 C324 1.39(3) . ?
C324 C325 1.39(3) . ?
C325 C326 1.42(2) . ?
P4 C421 1.836(11) . ?
P4 C411 1.832(10) . ?
P4 C44 1.856(11) . ?
C421 C422 1.368(16) . ?
C421 C426 1.391(17) . ?
C422 C423 1.379(19) . ?
C423 C424 1.39(2) . ?
C424 C425 1.36(2) . ?
C425 C426 1.386(19) . ?
C411 C416 1.385(15) . ?
C411 C412 1.408(16) . ?
C412 C413 1.409(16) . ?
C413 C414 1.378(17) . ?
C414 C415 1.37(2) . ?
C415 C416 1.384(18) . ?
N1 C1 1.245(13) . ?
C1 C1A 1.498(15) . ?
C1A C1B 1.364(15) . ?
C1A C1F 1.396(17) . ?
C1B C1C 1.381(17) . ?
C1C C1D 1.38(2) . ?
C1D F1D 1.375(15) . ?
C1D C1E 1.367(19) . ?
C1E C1F 1.373(17) . ?
B1 F4 1.311(14) . ?
B1 F3 1.331(16) . ?
B1 F2 1.343(15) . ?
B1 F1 1.387(14) . ?
C1S Cl1S 1.64(2) . ?
C1S Cl2S 1.68(2) . ?
C2S Cl4S 1.68(2) . ?
C2S Cl3S 1.74(2) . ?
